data_1543292
loop_
_publ_author_name
'Andrez, Julie'
'P\'ecaut, Jacques'
'Scopelliti, Rosario'
'Kefalidis, Christos E.'
'Maron, Laurent'
'Rosenzweig, Michael W.'
'Meyer, Karsten'
'Mazzanti, Marinella'

_publ_section_title
;
 Synthesis and reactivity of a terminal uranium(iv) sulfide supported by
 siloxide ligands
;
_journal_issue 9
_journal_name_full 'Chem. Sci.'
_journal_page_first 5846
_journal_paper_doi 10.1039/C6SC00675B
_journal_volume 7
_journal_year 2016
_chemical_formula_moiety 'C72 H162 K2 O24 S4.37 Si6 U2, C7 H8'
_chemical_formula_sum 'C79 H170 K2 O24 S4.36 Si6 U2'
_chemical_formula_weight 2366.88
_chemical_name_systematic
;
 ? 
;
_space_group_crystal_system monoclinic
_space_group_IT_number 14
_space_group_name_Hall '-P 2yn'
_space_group_name_H-M_alt 'P 1 21/n 1'
_symmetry_space_group_name_Hall '-P 2yn'
_symmetry_space_group_name_H-M 'P 1 21/n 1'
_atom_sites_solution_hydrogens geom
_audit_creation_date 2015-10-27
_audit_creation_method
;
  Olex2 1.2-ac2
  (compiled 2012.03.27 svn.r2268, GUI svn.r4156)
;
_audit_update_record
;
2016-01-18 deposited with the CCDC.
2016-04-11 downloaded from the CCDC.
;
_cell_angle_alpha 90
_cell_angle_beta 92.218(5)
_cell_angle_gamma 90
_cell_formula_units_Z 2
_cell_length_a 14.1455(8)
_cell_length_b 18.0590(13)
_cell_length_c 22.1126(12)
_cell_measurement_reflns_used 5408
_cell_measurement_temperature 150(2)
_cell_measurement_theta_max 30.7250
_cell_measurement_theta_min 3.5450
_cell_volume 5644.5(6)
_computing_cell_refinement
;
Agilent Technologies, (2013), CrysAlisPro Software system, 
version 1.171. 36.28, Agilent Technologies UK Ltd, Oxford, UK
;
_computing_data_collection
;
Agilent Technologies, (2013), CrysAlisPro Software system, 
version 1.171.36.28, Agilent Technologies UK Ltd, Oxford, UK
;
_computing_data_reduction
;
Agilent Technologies, (2013), CrysAlisPro Software system, 
version 1.171. 36.28, Agilent Technologies UK Ltd, Oxford, UK
;
_computing_molecular_graphics
;
O. V. Dolomanov, L. J. Bourhis, R. J. Gildea, J. A. K. Howard and H. Puschmann,
OLEX2: a complete structure solution, refinement and analysis program.
J. Appl. Cryst. (2009). 42, 339-341.
;
_computing_publication_material
;
O. V. Dolomanov, L. J. Bourhis, R. J. Gildea, J. A. K. Howard and H. Puschmann,
OLEX2: a complete structure solution, refinement and analysis program.
J. Appl. Cryst. (2009). 42, 339-341.
;
_computing_structure_refinement
;
OLEX2: a complete structure solution, refinement and analysis program 
(O. V. Dolomanov, L. J. Bourhis, R. J. Gildea, J. A. K. Howard and 
H. Puschmann. J. Appl. Cryst. 2009, 42, 339-34).
;
_computing_structure_solution
;
SUPERFLIP program (Palatinus, L. & Chapuis, G. J. Appl. Cryst., 2007,
 40, 786-790)
;
_diffrn_ambient_temperature 150(2)
_diffrn_detector_area_resol_mean 15.9653
_diffrn_measured_fraction_theta_full 0.998
_diffrn_measured_fraction_theta_max 0.989
_diffrn_measurement_details
;
  1 omega  -47.00   70.00   1.0000    3.0000
omega____ theta____ kappa____ phi______ frames
    -       25.5614  -19.0000  120.0000 117

  2 omega -103.00  -35.00   1.0000    3.0000
omega____ theta____ kappa____ phi______ frames
    -      -27.2801 -178.0000  -60.0000 68

  3 omega -103.00  -35.00   1.0000    3.0000
omega____ theta____ kappa____ phi______ frames
    -      -27.2801 -178.0000   30.0000 68
;
_diffrn_measurement_device_type 'Xcalibur, Sapphire3'
_diffrn_measurement_method '\w scans'
_diffrn_radiation_type MoK\a
_diffrn_radiation_wavelength 0.71073
_diffrn_reflns_av_R_equivalents 0.0446
_diffrn_reflns_av_unetI/netI 0.0784
_diffrn_reflns_Laue_measured_fraction_full 0.998
_diffrn_reflns_Laue_measured_fraction_max 0.989
_diffrn_reflns_limit_h_max 20
_diffrn_reflns_limit_h_min -15
_diffrn_reflns_limit_k_max 25
_diffrn_reflns_limit_k_min -23
_diffrn_reflns_limit_l_max 31
_diffrn_reflns_limit_l_min -24
_diffrn_reflns_number 34303
_diffrn_reflns_point_group_measured_fraction_full 0.998
_diffrn_reflns_point_group_measured_fraction_max 0.989
_diffrn_reflns_theta_full 25.242
_diffrn_reflns_theta_max 30.508
_diffrn_reflns_theta_min 3.095
_exptl_absorpt_coefficient_mu 3.142
_exptl_absorpt_correction_T_max 0.568
_exptl_absorpt_correction_T_min 0.490
_exptl_absorpt_correction_type multi-scan
_exptl_absorpt_process_details
;
CrysAlisPro, Agilent Technologies,
Version 1.171.36.28 (release 01-02-2013 CrysAlis171 .NET)
(compiled Feb  1 2013,16:14:44)
Empirical absorption correction using spherical harmonics,
 implemented in SCALE3 ABSPACK scaling algorithm.
;
_exptl_crystal_colour 'dark red'
_exptl_crystal_density_diffrn 1.393
_exptl_crystal_description block
_exptl_crystal_F_000 2424
_exptl_crystal_size_max 0.230
_exptl_crystal_size_mid 0.230
_exptl_crystal_size_min 0.180
_refine_diff_density_max 1.400
_refine_diff_density_min -1.013
_refine_diff_density_rms 0.138
_refine_ls_extinction_method none
_refine_ls_goodness_of_fit_ref 1.034
_refine_ls_hydrogen_treatment constr
_refine_ls_matrix_type full
_refine_ls_number_parameters 601
_refine_ls_number_reflns 17040
_refine_ls_number_restraints 135
_refine_ls_restrained_S_all 1.060
_refine_ls_R_factor_all 0.0839
_refine_ls_R_factor_gt 0.0475
_refine_ls_shift/su_max 0.003
_refine_ls_shift/su_mean 0.000
_refine_ls_structure_factor_coef Fsqd
_refine_ls_weighting_details 'w=1/[\s^2^(Fo^2^)+(0.0341P)^2^+5.6078P] where P=(Fo^2^+2Fc^2^)/3'
_refine_ls_weighting_scheme calc
_refine_ls_wR_factor_gt 0.0922
_refine_ls_wR_factor_ref 0.1055
_reflns_Friedel_coverage 0.000
_reflns_number_gt 11962
_reflns_number_total 17040
_reflns_threshold_expression 'I > 2\s(I)'
_cod_data_source_file c6sc00675b2.cif
_cod_data_source_block ojc130
_cod_depositor_comments 'Adding full bibliography for 1543284--1543292.cif.'
_cod_database_code 1543292
_shelxl_version_number 2013-4
_shelx_space_group_comment
;
The symmetry employed for this shelxl refinement is uniquely defined 
by the following loop, which should always be used as a source of 
symmetry information in preference to the above space-group names. 
They are only intended as comments. 
;
_shelx_estimated_absorpt_t_max 0.602
_shelx_estimated_absorpt_t_min 0.532
_olex2_refinement_description
;
1. Fixed Uiso
 At 1.2 times of:
  All C(H) groups
 At 1.5 times of:
  All C(H,H,H) groups
2. Restrained distances
 C62-C67 = C66-C67
 2.5 with sigma of 0.02
 C61-C67
 1.52 with sigma of 0.01
3. Uiso/Uaniso restraints and constraints
C61 \\sim C62 \\sim C63 \\sim C64 \\sim C65 \\sim C66 \\sim C67: within 2A with
sigma of 0.01 and sigma for terminal atoms of 0.02
Uanis(C61) \\sim Ueq, Uanis(C62) \\sim Ueq, Uanis(C63) \\sim Ueq, Uanis(C64)
\\sim Ueq, Uanis(C65) \\sim Ueq, Uanis(C66) \\sim Ueq, Uanis(C67) \\sim Ueq:
with sigma of 0.02 and sigma for terminal atoms of 0.04
Uanis(C6) \\sim Ueq, Uanis(C8) \\sim Ueq, Uanis(C23) \\sim Ueq, Uanis(C26)
\\sim Ueq, Uanis(C43) \\sim Ueq: with sigma of 0.005 and sigma for terminal
atoms of 0.01
Uanis(C7) \\sim Ueq: with sigma of 0.02 and sigma for terminal atoms of 0.04
Uanis(C22) \\sim Ueq, Uanis(C27) \\sim Ueq: with sigma of 0.01 and sigma for
terminal atoms of 0.02
4. Others
 Sof(S1B)=Sof(S2B)=Sof(S3B)=1-FVAR(1)
 Sof(S1)=Sof(S2)=FVAR(1)
 Fixed Sof: C61(0.5) C62(0.5) H62(0.5) C63(0.5) H63(0.5) C64(0.5) H64(0.5)
 C65(0.5) H65(0.5) C66(0.5) H66(0.5) C67(0.5) H67A(0.5) H67B(0.5) H67C(0.5)
5.a Rotating group:
 C52(C61,C62), C62(C63), C63(C64), C64(C65), C65(C66)
5.b Aromatic/amide H refined with riding coordinates:
 C62(H62), C63(H63), C64(H64), C65(H65), C66(H66)
5.c Idealised Me refined as rotating group:
 C2(H2A,H2B,H2C), C3(H1B,H3A,H3B), C4(H4A,H4B,H4C), C6(H6A,H6B,H6C), C7(H7A,
 H7B,H7C), C8(H8A,H8B,H8C), C10(H10A,H10B,H10C), C11(H11A,H11B,H11C), C12(H12A,
 H12B,H12C), C22(H22A,H22B,H22C), C23(H23A,H23B,H23C), C24(H24A,H24B,H24C),
 C26(H26A,H26B,H26C), C27(H27A,H27B,H27C), C28(H28A,H28B,H28C), C30(H30A,H30B,
 H30C), C31(H31A,H31B,H31C), C32(H32A,H32B,H32C), C42(H1A,H42A,H42B), C43(H43A,
 H43B,H43C), C44(H44A,H44B,H44C), C46(H46A,H46B,H46C), C47(H47A,H47B,H47C),
 C48(H48A,H48B,H48C), C50(H50A,H50B,H50C), C51(H51A,H51B,H51C), C52(H52A,H52B,
 H52C), C67(H67A,H67B,H67C)
;

loop_
_space_group_symop_operation_xyz
'x, y, z'
'-x+1/2, y+1/2, -z+1/2'
'-x, -y, -z'
'x-1/2, -y-1/2, z-1/2'

loop_
_atom_site_label
_atom_site_type_symbol
_atom_site_fract_x
_atom_site_fract_y
_atom_site_fract_z
_atom_site_U_iso_or_equiv
_atom_site_adp_type
_atom_site_occupancy
_atom_site_site_symmetry_order
_atom_site_calc_flag
_atom_site_refinement_flags_posn
_atom_site_refinement_flags_adp
_atom_site_refinement_flags_occupancy
_atom_site_disorder_assembly
_atom_site_disorder_group
U1 U 0.52207(2) 0.56946(2) 0.43573(2) 0.02104(5) Uani 1 1 d . . . . .
K1 K 0.58120(7) 0.68459(6) 0.31102(4) 0.0293(2) Uani 1 1 d . . . . .
S1 S 0.56962(18) 0.42023(16) 0.45152(13) 0.0260(5) Uani 0.817(5) 1 d . . P A 1
S2 S 0.41970(12) 0.43092(13) 0.44296(7) 0.0340(5) Uani 0.817(5) 1 d . . P A 1
S1B S 0.3601(4) 0.4841(4) 0.4584(3) 0.034(2) Uani 0.183(5) 1 d . . P A 2
S2B S 0.5407(10) 0.4062(8) 0.4420(7) 0.037(3) Uani 0.183(5) 1 d . . P A 2
S3B S 0.4255(6) 0.3867(7) 0.4378(4) 0.045(2) Uani 0.183(5) 1 d . . P A 2
Si1 Si 0.41488(9) 0.55132(8) 0.27849(6) 0.0310(3) Uani 1 1 d . . . . .
O1 O 0.4714(2) 0.56305(18) 0.34187(13) 0.0292(7) Uani 1 1 d . . . . .
O2 O 0.4545(2) 0.6180(2) 0.23674(14) 0.0382(8) Uani 1 1 d . . . . .
O3 O 0.4310(2) 0.4717(2) 0.24797(16) 0.0437(9) Uani 1 1 d . . . . .
O4 O 0.3024(2) 0.5634(2) 0.27993(16) 0.0418(9) Uani 1 1 d . . . . .
C1 C 0.4174(4) 0.6488(4) 0.1800(2) 0.0531(16) Uani 1 1 d . . . . .
C2 C 0.3440(5) 0.7071(4) 0.1946(3) 0.076(2) Uani 1 1 d . . . . .
H2A H 0.2927 0.6839 0.2164 0.114 Uiso 1 1 calc GR . . . .
H2B H 0.3182 0.7290 0.1569 0.114 Uiso 1 1 calc GR . . . .
H2C H 0.3737 0.7458 0.2199 0.114 Uiso 1 1 calc GR . . . .
C3 C 0.5026(5) 0.6841(5) 0.1515(3) 0.085(3) Uani 1 1 d . . . . .
H1B H 0.5309 0.7208 0.1794 0.128 Uiso 1 1 calc GR . . . .
H3A H 0.4824 0.7084 0.1135 0.128 Uiso 1 1 calc GR . . . .
H3B H 0.5494 0.6458 0.1432 0.128 Uiso 1 1 calc GR . . . .
C4 C 0.3753(5) 0.5903(4) 0.1396(2) 0.065(2) Uani 1 1 d . . . . .
H4A H 0.4237 0.5534 0.1310 0.098 Uiso 1 1 calc GR . . . .
H4B H 0.3516 0.6129 0.1017 0.098 Uiso 1 1 calc GR . . . .
H4C H 0.3229 0.5663 0.1597 0.098 Uiso 1 1 calc GR . . . .
C5 C 0.5099(4) 0.4228(4) 0.2413(3) 0.0537(16) Uani 1 1 d . . . . .
C6 C 0.6023(6) 0.4639(6) 0.2532(5) 0.127(4) Uani 1 1 d . U . . .
H6A H 0.6027 0.5090 0.2286 0.191 Uiso 1 1 calc GR . . . .
H6B H 0.6553 0.4321 0.2426 0.191 Uiso 1 1 calc GR . . . .
H6C H 0.6086 0.4772 0.2962 0.191 Uiso 1 1 calc GR . . . .
C7 C 0.5026(7) 0.3928(5) 0.1785(3) 0.104(3) Uani 1 1 d . U . . .
H7A H 0.4375 0.3766 0.1693 0.156 Uiso 1 1 calc GR . . . .
H7B H 0.5457 0.3505 0.1752 0.156 Uiso 1 1 calc GR . . . .
H7C H 0.5199 0.4314 0.1499 0.156 Uiso 1 1 calc GR . . . .
C8 C 0.5036(7) 0.3616(5) 0.2851(4) 0.116(3) Uani 1 1 d . U . . .
H8A H 0.4939 0.3818 0.3255 0.174 Uiso 1 1 calc GR . . . .
H8B H 0.5624 0.3329 0.2857 0.174 Uiso 1 1 calc GR . . . .
H8C H 0.4503 0.3294 0.2732 0.174 Uiso 1 1 calc GR . . . .
C9 C 0.2220(4) 0.5235(4) 0.3005(3) 0.0492(15) Uani 1 1 d . . . . .
C10 C 0.2099(6) 0.5450(6) 0.3662(3) 0.101(3) Uani 1 1 d . . . . .
H10A H 0.2681 0.5334 0.3898 0.152 Uiso 1 1 calc GR . . . .
H10B H 0.1570 0.5172 0.3823 0.152 Uiso 1 1 calc GR . . . .
H10C H 0.1969 0.5982 0.3687 0.152 Uiso 1 1 calc GR . . . .
C11 C 0.1404(4) 0.5500(4) 0.2607(4) 0.083(3) Uani 1 1 d . . . . .
H11A H 0.1324 0.6035 0.2660 0.125 Uiso 1 1 calc GR . . . .
H11B H 0.0825 0.5245 0.2719 0.125 Uiso 1 1 calc GR . . . .
H11C H 0.1529 0.5393 0.2183 0.125 Uiso 1 1 calc GR . . . .
C12 C 0.2340(5) 0.4419(4) 0.2969(4) 0.073(2) Uani 1 1 d . . . . .
H12A H 0.2452 0.4276 0.2550 0.110 Uiso 1 1 calc GR . . . .
H12B H 0.1767 0.4174 0.3104 0.110 Uiso 1 1 calc GR . . . .
H12C H 0.2882 0.4268 0.3230 0.110 Uiso 1 1 calc GR . . . .
Si2 Si 0.49148(11) 0.77595(8) 0.43483(6) 0.0356(3) Uani 1 1 d . . . . .
O21 O 0.4971(2) 0.68823(18) 0.42930(14) 0.0317(7) Uani 1 1 d . . . . .
O22 O 0.5373(3) 0.80481(19) 0.37203(16) 0.0469(10) Uani 1 1 d . . . . .
O23 O 0.5555(3) 0.8117(2) 0.48838(17) 0.0543(11) Uani 1 1 d . . . . .
O24 O 0.3860(3) 0.8078(2) 0.44174(18) 0.0538(11) Uani 1 1 d . . . . .
C21 C 0.5603(6) 0.8774(3) 0.3508(3) 0.0643(19) Uani 1 1 d . . . . .
C22 C 0.5558(7) 0.8731(5) 0.2831(4) 0.107(3) Uani 1 1 d . U . . .
H22A H 0.6095 0.8442 0.2694 0.160 Uiso 1 1 calc GR . . . .
H22B H 0.5583 0.9232 0.2662 0.160 Uiso 1 1 calc GR . . . .
H22C H 0.4966 0.8492 0.2694 0.160 Uiso 1 1 calc GR . . . .
C23 C 0.6490(7) 0.9006(5) 0.3773(5) 0.129(4) Uani 1 1 d . U . . .
H23A H 0.6440 0.9045 0.4213 0.194 Uiso 1 1 calc GR . . . .
H23B H 0.6660 0.9490 0.3608 0.194 Uiso 1 1 calc GR . . . .
H23C H 0.6979 0.8643 0.3680 0.194 Uiso 1 1 calc GR . . . .
C24 C 0.4842(7) 0.9315(4) 0.3649(4) 0.106(3) Uani 1 1 d . . . . .
H24A H 0.4223 0.9098 0.3544 0.159 Uiso 1 1 calc GR . . . .
H24B H 0.4926 0.9769 0.3415 0.159 Uiso 1 1 calc GR . . . .
H24C H 0.4880 0.9432 0.4082 0.159 Uiso 1 1 calc GR . . . .
C25 C 0.5415(7) 0.8309(4) 0.5501(3) 0.071(2) Uani 1 1 d . . . . .
C26 C 0.6243(9) 0.8389(9) 0.5783(6) 0.202(6) Uani 1 1 d . U . . .
H26A H 0.6563 0.7908 0.5808 0.303 Uiso 1 1 calc GR . . . .
H26B H 0.6155 0.8580 0.6192 0.303 Uiso 1 1 calc GR . . . .
H26C H 0.6628 0.8737 0.5559 0.303 Uiso 1 1 calc GR . . . .
C27 C 0.4828(11) 0.9013(7) 0.5504(6) 0.192(6) Uani 1 1 d . U . . .
H27A H 0.5230 0.9438 0.5411 0.288 Uiso 1 1 calc GR . . . .
H27B H 0.4566 0.9081 0.5904 0.288 Uiso 1 1 calc GR . . . .
H27C H 0.4311 0.8976 0.5197 0.288 Uiso 1 1 calc GR . . . .
C28 C 0.4772(8) 0.7814(7) 0.5807(4) 0.144(5) Uani 1 1 d . . . . .
H28A H 0.4544 0.8058 0.6169 0.216 Uiso 1 1 calc GR . . . .
H28B H 0.5108 0.7358 0.5924 0.216 Uiso 1 1 calc GR . . . .
H28C H 0.4234 0.7692 0.5533 0.216 Uiso 1 1 calc GR . . . .
C29 C 0.2942(4) 0.7846(4) 0.4184(3) 0.068(2) Uani 1 1 d . . . . .
C30 C 0.2346(7) 0.8550(6) 0.4195(5) 0.142(5) Uani 1 1 d . . . . .
H30A H 0.2398 0.8772 0.4600 0.213 Uiso 1 1 calc GR . . . .
H30B H 0.1683 0.8428 0.4097 0.213 Uiso 1 1 calc GR . . . .
H30C H 0.2573 0.8903 0.3897 0.213 Uiso 1 1 calc GR . . . .
C31 C 0.2575(5) 0.7276(5) 0.4600(3) 0.086(3) Uani 1 1 d . . . . .
H31A H 0.3013 0.6856 0.4623 0.128 Uiso 1 1 calc GR . . . .
H31B H 0.1953 0.7106 0.4447 0.128 Uiso 1 1 calc GR . . . .
H31C H 0.2517 0.7491 0.5004 0.128 Uiso 1 1 calc GR . . . .
C32 C 0.3003(5) 0.7562(5) 0.3551(3) 0.076(2) Uani 1 1 d . . . . .
H32A H 0.3277 0.7945 0.3297 0.113 Uiso 1 1 calc GR . . . .
H32B H 0.2368 0.7436 0.3391 0.113 Uiso 1 1 calc GR . . . .
H32C H 0.3404 0.7120 0.3552 0.113 Uiso 1 1 calc GR . . . .
Si3 Si 0.76779(8) 0.58578(7) 0.37908(6) 0.0280(3) Uani 1 1 d . . . . .
O41 O 0.6644(2) 0.58997(17) 0.40472(14) 0.0266(7) Uani 1 1 d . . . . .
O42 O 0.7570(2) 0.63176(18) 0.31506(14) 0.0301(7) Uani 1 1 d . . . . .
O43 O 0.8502(2) 0.6210(2) 0.42332(16) 0.0399(9) Uani 1 1 d . . . . .
O44 O 0.8026(2) 0.50339(19) 0.36221(16) 0.0380(8) Uani 1 1 d . . . . .
C41 C 0.8227(4) 0.6429(3) 0.2674(3) 0.0423(13) Uani 1 1 d . . . . .
C42 C 0.7849(4) 0.7084(4) 0.2315(3) 0.0619(18) Uani 1 1 d . . . . .
H1A H 0.7210 0.6973 0.2153 0.093 Uiso 1 1 calc GR . . . .
H42A H 0.8264 0.7186 0.1980 0.093 Uiso 1 1 calc GR . . . .
H42B H 0.7827 0.7519 0.2579 0.093 Uiso 1 1 calc GR . . . .
C43 C 0.8236(6) 0.5761(4) 0.2292(4) 0.088(3) Uani 1 1 d . U . . .
H43A H 0.8379 0.5327 0.2546 0.133 Uiso 1 1 calc GR . . . .
H43B H 0.8721 0.5813 0.1990 0.133 Uiso 1 1 calc GR . . . .
H43C H 0.7616 0.5698 0.2086 0.133 Uiso 1 1 calc GR . . . .
C44 C 0.9201(4) 0.6612(5) 0.2933(3) 0.083(3) Uani 1 1 d . . . . .
H44A H 0.9166 0.7051 0.3192 0.124 Uiso 1 1 calc GR . . . .
H44B H 0.9625 0.6712 0.2603 0.124 Uiso 1 1 calc GR . . . .
H44C H 0.9445 0.6192 0.3173 0.124 Uiso 1 1 calc GR . . . .
C45 C 0.8525(4) 0.6832(4) 0.4639(3) 0.0506(15) Uani 1 1 d . . . . .
C46 C 0.8186(5) 0.6591(4) 0.5247(3) 0.0646(19) Uani 1 1 d . . . . .
H46A H 0.7524 0.6434 0.5204 0.097 Uiso 1 1 calc GR . . . .
H46B H 0.8240 0.7005 0.5532 0.097 Uiso 1 1 calc GR . . . .
H46C H 0.8575 0.6177 0.5399 0.097 Uiso 1 1 calc GR . . . .
C47 C 0.7926(4) 0.7459(3) 0.4388(3) 0.0578(17) Uani 1 1 d . . . . .
H47A H 0.8144 0.7599 0.3988 0.087 Uiso 1 1 calc GR . . . .
H47B H 0.7980 0.7885 0.4661 0.087 Uiso 1 1 calc GR . . . .
H47C H 0.7264 0.7300 0.4350 0.087 Uiso 1 1 calc GR . . . .
C48 C 0.9567(4) 0.7061(4) 0.4681(3) 0.075(2) Uani 1 1 d . . . . .
H48A H 0.9957 0.6633 0.4802 0.112 Uiso 1 1 calc GR . . . .
H48B H 0.9654 0.7456 0.4981 0.112 Uiso 1 1 calc GR . . . .
H48C H 0.9758 0.7240 0.4285 0.112 Uiso 1 1 calc GR . . . .
C49 C 0.8471(4) 0.4454(3) 0.3980(3) 0.0479(15) Uani 1 1 d . . . . .
C50 C 0.8071(5) 0.3738(3) 0.3724(3) 0.0644(19) Uani 1 1 d . . . . .
H50A H 0.7405 0.3695 0.3824 0.097 Uiso 1 1 calc GR . . . .
H50B H 0.8427 0.3319 0.3899 0.097 Uiso 1 1 calc GR . . . .
H50C H 0.8122 0.3737 0.3283 0.097 Uiso 1 1 calc GR . . . .
C51 C 0.8257(4) 0.4525(3) 0.4645(3) 0.0535(16) Uani 1 1 d . . . . .
H51A H 0.8517 0.4992 0.4804 0.080 Uiso 1 1 calc GR . . . .
H51B H 0.8544 0.4110 0.4870 0.080 Uiso 1 1 calc GR . . . .
H51C H 0.7570 0.4519 0.4690 0.080 Uiso 1 1 calc GR . . . .
C52 C 0.9521(3) 0.4510(4) 0.3898(3) 0.072(2) Uani 1 1 d . . . . .
H52A H 0.9651 0.4462 0.3468 0.108 Uiso 1 1 calc GR . . . .
H52B H 0.9844 0.4113 0.4127 0.108 Uiso 1 1 calc GR . . . .
H52C H 0.9750 0.4991 0.4048 0.108 Uiso 1 1 calc GR . . . .
C61 C 0.1109(4) 0.9630(4) 0.5323(6) 0.125(5) Uani 0.5 1 d DGR U P B -1
C62 C 0.0907(4) 1.0382(4) 0.5342(6) 0.123(5) Uani 0.5 1 d DGR U P B -1
H62 H 0.1350 1.0716 0.5526 0.147 Uiso 0.5 1 calc R . P B -1
C63 C 0.0055(4) 1.0643(4) 0.5090(6) 0.117(5) Uani 0.5 1 d GR U P B -1
H63 H -0.0085 1.1158 0.5102 0.140 Uiso 0.5 1 calc R . P B -1
C64 C -0.0596(4) 1.0154(4) 0.4820(6) 0.118(5) Uani 0.5 1 d GR U P B -1
H64 H -0.1178 1.0334 0.4649 0.142 Uiso 0.5 1 calc R . P B -1
C65 C -0.0394(4) 0.9401(4) 0.4802(6) 0.112(5) Uani 0.5 1 d GR U P B -1
H65 H -0.0837 0.9067 0.4618 0.134 Uiso 0.5 1 calc R . P B -1
C66 C 0.0458(4) 0.9140(4) 0.5053(6) 0.108(5) Uani 0.5 1 d DGR U P B -1
H66 H 0.0598 0.8626 0.5040 0.130 Uiso 0.5 1 calc R . P B -1
C67 C 0.2029(11) 0.9417(11) 0.5613(11) 0.186(9) Uani 0.5 1 d D U P B -1
H67A H 0.2367 0.9089 0.5342 0.280 Uiso 0.5 1 calc GR . P B -1
H67B H 0.1921 0.9159 0.5994 0.280 Uiso 0.5 1 calc GR . P B -1
H67C H 0.2408 0.9863 0.5696 0.280 Uiso 0.5 1 calc GR . P B -1

loop_
_atom_site_aniso_label
_atom_site_aniso_U_11
_atom_site_aniso_U_22
_atom_site_aniso_U_33
_atom_site_aniso_U_23
_atom_site_aniso_U_13
_atom_site_aniso_U_12
U1 0.02191(7) 0.02609(8) 0.01521(7) 0.00250(8) 0.00193(5) 0.00056(7)
K1 0.0317(5) 0.0338(5) 0.0228(5) 0.0062(4) 0.0047(4) 0.0030(4)
S1 0.0307(11) 0.0257(12) 0.0221(11) 0.0016(9) 0.0084(8) 0.0046(9)
S2 0.0458(9) 0.0356(12) 0.0199(7) 0.0048(8) -0.0062(6) -0.0161(9)
S1B 0.026(3) 0.045(4) 0.030(4) 0.016(3) -0.003(3) -0.008(3)
S2B 0.055(8) 0.031(6) 0.027(5) -0.002(4) -0.002(5) -0.002(5)
S3B 0.048(4) 0.040(6) 0.048(5) -0.007(4) -0.004(4) -0.015(4)
Si1 0.0259(6) 0.0472(9) 0.0195(6) 0.0026(6) -0.0034(5) -0.0014(6)
O1 0.0300(15) 0.0369(19) 0.0204(15) 0.0045(15) -0.0016(12) -0.0011(14)
O2 0.0362(17) 0.056(2) 0.0221(17) 0.0114(17) -0.0056(14) -0.0015(17)
O3 0.0405(19) 0.058(3) 0.0319(19) -0.0149(19) -0.0052(16) -0.0014(18)
O4 0.0249(15) 0.061(3) 0.040(2) 0.0082(19) -0.0019(14) 0.0001(17)
C1 0.055(3) 0.080(5) 0.023(3) 0.020(3) -0.008(2) 0.001(3)
C2 0.091(5) 0.094(6) 0.040(4) 0.022(4) -0.017(4) 0.026(5)
C3 0.082(5) 0.133(7) 0.039(4) 0.049(4) -0.004(3) -0.026(5)
C4 0.063(4) 0.110(6) 0.022(3) 0.014(3) -0.010(3) -0.002(4)
C5 0.059(3) 0.063(4) 0.040(3) -0.020(3) 0.003(3) 0.013(3)
C6 0.067(5) 0.132(7) 0.184(8) -0.057(6) 0.010(5) 0.024(5)
C7 0.158(8) 0.120(7) 0.034(4) -0.019(4) 0.000(5) 0.058(7)
C8 0.150(7) 0.109(6) 0.090(6) 0.024(5) 0.027(5) 0.059(6)
C9 0.031(3) 0.076(5) 0.041(3) -0.003(3) -0.005(2) -0.012(3)
C10 0.095(6) 0.149(9) 0.062(5) -0.018(6) 0.034(4) -0.049(6)
C11 0.035(3) 0.093(6) 0.119(7) 0.032(5) -0.032(4) -0.013(3)
C12 0.052(4) 0.076(5) 0.092(6) 0.015(5) 0.007(4) -0.018(4)
Si2 0.0523(8) 0.0289(7) 0.0262(7) 0.0032(6) 0.0075(6) 0.0109(6)
O21 0.0401(18) 0.0297(18) 0.0258(16) 0.0051(15) 0.0064(14) 0.0075(14)
O22 0.081(3) 0.0245(18) 0.036(2) 0.0061(17) 0.0186(19) 0.0043(19)
O23 0.069(3) 0.056(3) 0.039(2) -0.017(2) 0.008(2) 0.000(2)
O24 0.065(3) 0.050(2) 0.047(2) 0.002(2) 0.006(2) 0.028(2)
C21 0.116(6) 0.032(3) 0.046(4) 0.009(3) 0.017(4) -0.003(4)
C22 0.175(7) 0.071(5) 0.076(5) 0.022(4) 0.028(5) -0.016(5)
C23 0.130(7) 0.096(6) 0.159(8) 0.072(6) -0.032(6) -0.047(5)
C24 0.168(9) 0.036(4) 0.114(8) 0.031(5) 0.002(7) 0.016(5)
C25 0.132(7) 0.039(4) 0.041(4) -0.009(3) -0.006(4) -0.008(4)
C26 0.165(9) 0.316(11) 0.124(8) -0.073(8) -0.011(7) -0.026(8)
C27 0.317(15) 0.133(9) 0.127(10) -0.050(8) 0.037(10) 0.076(10)
C28 0.217(13) 0.167(12) 0.050(5) -0.021(6) 0.031(7) -0.070(10)
C29 0.051(4) 0.090(5) 0.061(4) 0.005(4) -0.002(3) 0.040(4)
C30 0.107(7) 0.144(9) 0.174(11) -0.004(8) -0.021(7) 0.090(7)
C31 0.058(4) 0.136(8) 0.064(5) 0.000(5) 0.011(4) 0.012(5)
C32 0.070(4) 0.100(6) 0.055(4) 0.016(4) -0.012(4) 0.001(4)
Si3 0.0214(5) 0.0314(7) 0.0312(7) 0.0072(6) 0.0028(5) 0.0003(5)
O41 0.0250(14) 0.0308(17) 0.0242(16) 0.0060(13) 0.0023(12) -0.0010(13)
O42 0.0303(16) 0.0310(18) 0.0296(17) 0.0073(15) 0.0099(13) 0.0002(14)
O43 0.0277(16) 0.046(2) 0.046(2) 0.0066(19) -0.0039(15) -0.0036(16)
O44 0.0352(17) 0.035(2) 0.044(2) 0.0084(17) 0.0062(15) 0.0087(16)
C41 0.039(3) 0.039(3) 0.051(3) 0.011(3) 0.026(2) 0.004(2)
C42 0.057(4) 0.075(5) 0.055(4) 0.038(4) 0.023(3) 0.007(3)
C43 0.134(6) 0.064(4) 0.072(5) -0.007(4) 0.067(4) -0.001(4)
C44 0.039(3) 0.135(7) 0.075(5) 0.044(5) 0.025(3) -0.001(4)
C45 0.040(3) 0.059(4) 0.052(4) -0.001(3) -0.011(3) -0.021(3)
C46 0.069(4) 0.076(5) 0.048(4) -0.007(4) -0.005(3) -0.023(4)
C47 0.060(4) 0.047(4) 0.065(4) -0.010(3) -0.010(3) -0.001(3)
C48 0.046(3) 0.084(5) 0.093(6) 0.012(5) -0.020(4) -0.028(4)
C49 0.035(3) 0.047(4) 0.063(4) 0.023(3) 0.015(3) 0.015(2)
C50 0.076(4) 0.045(4) 0.074(5) 0.021(4) 0.033(4) 0.019(3)
C51 0.053(3) 0.055(4) 0.053(4) 0.022(3) 0.005(3) 0.017(3)
C52 0.033(3) 0.091(5) 0.093(5) 0.043(5) 0.020(3) 0.023(3)
C61 0.135(9) 0.155(9) 0.090(8) -0.012(7) 0.061(8) -0.017(8)
C62 0.145(9) 0.139(9) 0.088(8) -0.014(8) 0.057(8) -0.030(8)
C63 0.147(10) 0.125(8) 0.084(8) -0.015(7) 0.061(8) -0.020(8)
C64 0.146(9) 0.130(8) 0.085(8) -0.007(7) 0.068(8) -0.005(8)
C65 0.131(9) 0.127(8) 0.082(8) -0.008(7) 0.063(8) -0.019(8)
C66 0.122(9) 0.122(8) 0.085(8) -0.022(7) 0.061(8) -0.033(8)
C67 0.190(16) 0.234(17) 0.138(15) -0.061(14) 0.042(14) -0.078(15)

loop_
_atom_type_symbol
_atom_type_description
_atom_type_scat_dispersion_real
_atom_type_scat_dispersion_imag
_atom_type_scat_source
C C 0.0033 0.0016 'International Tables Vol C Tables 4.2.6.8 and 6.1.1.4'
H H 0.0000 0.0000 'International Tables Vol C Tables 4.2.6.8 and 6.1.1.4'
K K 0.2009 0.2494 'International Tables Vol C Tables 4.2.6.8 and 6.1.1.4'
O O 0.0106 0.0060 'International Tables Vol C Tables 4.2.6.8 and 6.1.1.4'
S S 0.1246 0.1234 'International Tables Vol C Tables 4.2.6.8 and 6.1.1.4'
Si Si 0.0817 0.0704 'International Tables Vol C Tables 4.2.6.8 and 6.1.1.4'
U U -9.6767 9.6646 'International Tables Vol C Tables 4.2.6.8 and 6.1.1.4'

loop_
_geom_angle_atom_site_label_1
_geom_angle_atom_site_label_2
_geom_angle_atom_site_label_3
_geom_angle
_geom_angle_site_symmetry_1
_geom_angle_site_symmetry_3
S1 U1 S1 93.95(8) . 3_666
S1 U1 S2 43.90(7) . .
S1 U1 S2 76.34(7) 3_666 .
S2 U1 S1 79.40(8) 3_666 .
S2 U1 S1 44.39(6) 3_666 3_666
S2 U1 S2 94.29(5) 3_666 .
S1B U1 S1B 96.68(15) . 3_666
S1B U1 S2B 61.3(3) . .
S1B U1 S2B 68.8(3) . 3_666
S1B U1 S3B 98.8(2) . 3_666
S2B U1 S1B 60.1(3) 3_666 3_666
S2B U1 S1B 66.1(3) . 3_666
S2B U1 S2B 97.8(4) 3_666 .
S2B U1 S3B 101.7(4) . 3_666
S2B U1 S3B 32.9(3) 3_666 3_666
S3B U1 S1B 40.2(3) 3_666 3_666
O1 U1 S1 97.86(10) . .
O1 U1 S1 133.79(10) . 3_666
O1 U1 S2 81.93(9) . .
O1 U1 S2 176.21(9) . 3_666
O1 U1 S1B 152.44(17) . 3_666
O1 U1 S1B 84.28(15) . .
O1 U1 S2B 91.0(3) . .
O1 U1 S2B 142.5(3) . 3_666
O1 U1 S3B 166.9(2) . 3_666
O1 U1 O21 86.76(12) . .
O1 U1 O41 89.04(11) . .
O21 U1 S1 85.12(10) . 3_666
O21 U1 S1 174.33(10) . .
O21 U1 S2 140.70(9) . .
O21 U1 S2 96.13(10) . 3_666
O21 U1 S1B 117.07(17) . 3_666
O21 U1 S1B 114.77(18) . .
O21 U1 S2B 175.7(3) . .
O21 U1 S2B 81.8(3) . 3_666
O21 U1 S3B 80.4(2) . 3_666
O21 U1 O41 87.80(12) . .
O41 U1 S1 135.84(9) . 3_666
O41 U1 S1 89.00(10) . .
O41 U1 S2 93.51(8) . 3_666
O41 U1 S2 129.23(9) . .
O41 U1 S1B 78.91(14) . 3_666
O41 U1 S1B 155.94(18) . .
O41 U1 S2B 95.9(3) . .
O41 U1 S2B 125.8(3) . 3_666
O41 U1 S3B 92.92(19) . 3_666
Si1 K1 U1 64.80(3) . .
Si1 K1 Si2 103.31(4) . .
Si1 K1 C22 125.86(17) . .
Si1 K1 Si3 103.54(4) . .
Si1 K1 C42 124.04(13) . .
O1 K1 U1 37.37(6) . .
O1 K1 Si1 27.52(6) . .
O1 K1 Si2 87.54(7) . .
O1 K1 O21 63.12(9) . .
O1 K1 C22 139.42(18) . .
O1 K1 Si3 84.90(7) . .
O1 K1 O41 64.92(8) . .
O1 K1 C42 134.83(14) . .
O2 K1 U1 92.35(8) . .
O2 K1 Si1 27.67(8) . .
O2 K1 O1 55.18(9) . .
O2 K1 Si2 116.19(9) . .
O2 K1 O21 105.94(10) . .
O2 K1 C22 105.64(18) . .
O2 K1 Si3 120.99(9) . .
O2 K1 O41 114.73(10) . .
O2 K1 C42 107.19(14) . .
Si2 K1 U1 64.26(3) . .
Si2 K1 Si3 101.34(4) . .
O21 K1 U1 37.46(6) . .
O21 K1 Si1 84.46(7) . .
O21 K1 Si2 27.03(7) . .
O21 K1 C22 95.41(16) . .
O21 K1 Si3 87.28(7) . .
O21 K1 C42 146.09(13) . .
O22 K1 U1 91.00(8) . .
O22 K1 Si1 120.79(10) . .
O22 K1 O1 112.19(11) . .
O22 K1 O2 121.26(12) . .
O22 K1 Si2 26.92(8) . .
O22 K1 O21 53.95(10) . .
O22 K1 C22 42.39(16) . .
O22 K1 Si3 112.94(9) . .
O22 K1 O41 102.49(10) . .
O22 K1 O42 120.99(12) . .
O22 K1 C42 111.95(15) . .
C22 K1 U1 132.87(15) . .
C22 K1 Si2 68.71(15) . .
C22 K1 Si3 130.59(17) . .
Si3 K1 U1 64.20(3) . .
O41 K1 U1 37.58(6) . .
O41 K1 Si1 89.57(7) . .
O41 K1 Si2 82.39(7) . .
O41 K1 O21 62.66(9) . .
O41 K1 C22 137.76(16) . .
O41 K1 Si3 26.97(6) . .
O41 K1 C42 96.53(11) . .
O42 K1 U1 90.68(7) . .
O42 K1 Si1 112.87(8) . .
O42 K1 O1 103.78(10) . .
O42 K1 O2 117.58(11) . .
O42 K1 Si2 120.83(8) . .
O42 K1 O21 113.02(9) . .
O42 K1 C22 116.56(19) . .
O42 K1 Si3 27.08(7) . .
O42 K1 O41 53.98(9) . .
O42 K1 C42 42.82(12) . .
C42 K1 U1 133.48(10) . .
C42 K1 Si2 132.65(13) . .
C42 K1 C22 82.5(2) . .
C42 K1 Si3 69.58(10) . .
U1 S1 U1 86.05(8) . 3_666
S2 S1 U1 70.60(10) . .
S2 S1 U1 65.68(8) . 3_666
U1 S2 U1 85.71(5) 3_666 .
S1 S2 U1 69.93(9) . 3_666
S1 S2 U1 65.50(9) . .
U1 S1B U1 83.32(15) . 3_666
S3B S1B U1 69.6(3) . 3_666
S3B S1B U1 93.0(3) . .
U1 S2B U1 82.2(4) 3_666 .
S3B S2B U1 97.0(8) . .
S3B S2B U1 75.6(7) . 3_666
S1B S3B U1 70.2(3) . 3_666
S2B S3B U1 71.6(6) . 3_666
S2B S3B S1B 104.8(7) . .
O1 Si1 K1 53.62(12) . .
O1 Si1 O2 103.13(17) . .
O1 Si1 O3 114.32(19) . .
O1 Si1 O4 115.20(19) . .
O2 Si1 K1 49.52(12) . .
O3 Si1 K1 127.56(14) . .
O3 Si1 O2 111.4(2) . .
O4 Si1 K1 124.99(15) . .
O4 Si1 O2 105.89(19) . .
O4 Si1 O3 106.6(2) . .
U1 O1 K1 91.45(10) . .
Si1 O1 U1 168.2(2) . .
Si1 O1 K1 98.86(15) . .
Si1 O2 K1 102.81(14) . .
C1 O2 K1 124.8(3) . .
C1 O2 Si1 130.6(3) . .
C5 O3 Si1 135.7(3) . .
C9 O4 Si1 137.4(4) . .
O2 C1 C2 108.0(5) . .
O2 C1 C3 104.6(4) . .
O2 C1 C4 111.6(5) . .
C2 C1 C3 110.9(6) . .
C4 C1 C2 110.9(5) . .
C4 C1 C3 110.7(6) . .
C1 C2 H2A 109.5 . .
C1 C2 H2B 109.5 . .
C1 C2 H2C 109.5 . .
H2A C2 H2B 109.5 . .
H2A C2 H2C 109.5 . .
H2B C2 H2C 109.5 . .
C1 C3 H1B 109.5 . .
C1 C3 H3A 109.5 . .
C1 C3 H3B 109.5 . .
H1B C3 H3A 109.5 . .
H1B C3 H3B 109.5 . .
H3A C3 H3B 109.5 . .
C1 C4 H4A 109.5 . .
C1 C4 H4B 109.5 . .
C1 C4 H4C 109.5 . .
H4A C4 H4B 109.5 . .
H4A C4 H4C 109.5 . .
H4B C4 H4C 109.5 . .
O3 C5 C6 110.5(6) . .
O3 C5 C7 107.0(5) . .
O3 C5 C8 109.1(6) . .
C7 C5 C6 111.6(7) . .
C8 C5 C6 109.1(7) . .
C8 C5 C7 109.5(7) . .
C5 C6 H6A 109.5 . .
C5 C6 H6B 109.5 . .
C5 C6 H6C 109.5 . .
H6A C6 H6B 109.5 . .
H6A C6 H6C 109.5 . .
H6B C6 H6C 109.5 . .
C5 C7 H7A 109.5 . .
C5 C7 H7B 109.5 . .
C5 C7 H7C 109.5 . .
H7A C7 H7B 109.5 . .
H7A C7 H7C 109.5 . .
H7B C7 H7C 109.5 . .
C5 C8 H8A 109.5 . .
C5 C8 H8B 109.5 . .
C5 C8 H8C 109.5 . .
H8A C8 H8B 109.5 . .
H8A C8 H8C 109.5 . .
H8B C8 H8C 109.5 . .
O4 C9 C10 107.1(5) . .
O4 C9 C11 104.9(5) . .
O4 C9 C12 112.8(5) . .
C11 C9 C10 111.5(6) . .
C12 C9 C10 108.7(7) . .
C12 C9 C11 111.8(5) . .
C9 C10 H10A 109.5 . .
C9 C10 H10B 109.5 . .
C9 C10 H10C 109.5 . .
H10A C10 H10B 109.5 . .
H10A C10 H10C 109.5 . .
H10B C10 H10C 109.5 . .
C9 C11 H11A 109.5 . .
C9 C11 H11B 109.5 . .
C9 C11 H11C 109.5 . .
H11A C11 H11B 109.5 . .
H11A C11 H11C 109.5 . .
H11B C11 H11C 109.5 . .
C9 C12 H12A 109.5 . .
C9 C12 H12B 109.5 . .
C9 C12 H12C 109.5 . .
H12A C12 H12B 109.5 . .
H12A C12 H12C 109.5 . .
H12B C12 H12C 109.5 . .
O21 Si2 K1 56.38(12) . .
O21 Si2 O22 103.22(18) . .
O21 Si2 O23 115.5(2) . .
O21 Si2 O24 114.3(2) . .
O22 Si2 K1 46.85(13) . .
O23 Si2 K1 124.16(16) . .
O23 Si2 O22 105.5(2) . .
O23 Si2 O24 106.6(2) . .
O24 Si2 K1 127.68(16) . .
O24 Si2 O22 111.4(2) . .
U1 O21 K1 88.03(10) . .
Si2 O21 U1 169.8(2) . .
Si2 O21 K1 96.59(15) . .
Si2 O22 K1 106.23(16) . .
C21 O22 K1 121.5(3) . .
C21 O22 Si2 132.1(4) . .
C25 O23 Si2 135.2(5) . .
C29 O24 Si2 133.4(4) . .
O22 C21 C22 106.2(6) . .
O22 C21 C24 110.7(6) . .
C23 C21 O22 109.9(6) . .
C23 C21 C22 115.4(8) . .
C23 C21 C24 110.5(8) . .
C24 C21 C22 103.9(7) . .
K1 C22 H22A 57.1 . .
K1 C22 H22B 165.2 . .
K1 C22 H22C 72.8 . .
C21 C22 K1 82.7(4) . .
C21 C22 H22A 109.5 . .
C21 C22 H22B 109.5 . .
C21 C22 H22C 109.5 . .
H22A C22 H22B 109.5 . .
H22A C22 H22C 109.5 . .
H22B C22 H22C 109.5 . .
C21 C23 H23A 109.5 . .
C21 C23 H23B 109.5 . .
C21 C23 H23C 109.5 . .
H23A C23 H23B 109.5 . .
H23A C23 H23C 109.5 . .
H23B C23 H23C 109.5 . .
C21 C24 H24A 109.5 . .
C21 C24 H24B 109.5 . .
C21 C24 H24C 109.5 . .
H24A C24 H24B 109.5 . .
H24A C24 H24C 109.5 . .
H24B C24 H24C 109.5 . .
O23 C25 C27 107.6(7) . .
O23 C25 C28 113.9(6) . .
C26 C25 O23 109.0(9) . .
C26 C25 C27 112.6(10) . .
C26 C25 C28 114.0(10) . .
C28 C25 C27 99.3(10) . .
C25 C26 H26A 109.5 . .
C25 C26 H26B 109.5 . .
C25 C26 H26C 109.5 . .
H26A C26 H26B 109.5 . .
H26A C26 H26C 109.5 . .
H26B C26 H26C 109.5 . .
C25 C27 H27A 109.5 . .
C25 C27 H27B 109.5 . .
C25 C27 H27C 109.5 . .
H27A C27 H27B 109.5 . .
H27A C27 H27C 109.5 . .
H27B C27 H27C 109.5 . .
C25 C28 H28A 109.5 . .
C25 C28 H28B 109.5 . .
C25 C28 H28C 109.5 . .
H28A C28 H28B 109.5 . .
H28A C28 H28C 109.5 . .
H28B C28 H28C 109.5 . .
O24 C29 C30 104.1(7) . .
O24 C29 C31 108.1(5) . .
O24 C29 C32 110.5(6) . .
C31 C29 C30 111.1(7) . .
C31 C29 C32 112.0(7) . .
C32 C29 C30 110.7(7) . .
C29 C30 H30A 109.5 . .
C29 C30 H30B 109.5 . .
C29 C30 H30C 109.5 . .
H30A C30 H30B 109.5 . .
H30A C30 H30C 109.5 . .
H30B C30 H30C 109.5 . .
C29 C31 H31A 109.5 . .
C29 C31 H31B 109.5 . .
C29 C31 H31C 109.5 . .
H31A C31 H31B 109.5 . .
H31A C31 H31C 109.5 . .
H31B C31 H31C 109.5 . .
C29 C32 H32A 109.5 . .
C29 C32 H32B 109.5 . .
C29 C32 H32C 109.5 . .
H32A C32 H32B 109.5 . .
H32A C32 H32C 109.5 . .
H32B C32 H32C 109.5 . .
O41 Si3 K1 55.75(11) . .
O41 Si3 O42 103.10(16) . .
O41 Si3 O43 114.56(19) . .
O41 Si3 O44 114.76(18) . .
O42 Si3 K1 47.50(11) . .
O43 Si3 K1 125.12(14) . .
O43 Si3 O42 111.25(18) . .
O44 Si3 K1 127.25(13) . .
O44 Si3 O42 106.59(18) . .
O44 Si3 O43 106.37(19) . .
U1 O41 K1 88.32(9) . .
Si3 O41 U1 167.3(2) . .
Si3 O41 K1 97.28(14) . .
Si3 O42 K1 105.42(14) . .
C41 O42 K1 123.5(3) . .
C41 O42 Si3 131.1(3) . .
C45 O43 Si3 132.9(3) . .
C49 O44 Si3 132.3(4) . .
O42 C41 C42 105.5(4) . .
O42 C41 C43 109.0(5) . .
O42 C41 C44 110.9(5) . .
C43 C41 C42 110.6(6) . .
C43 C41 C44 111.6(6) . .
C44 C41 C42 109.1(5) . .
K1 C42 H1A 52.1 . .
K1 C42 H42A 160.5 . .
K1 C42 H42B 75.6 . .
C41 C42 K1 85.4(3) . .
C41 C42 H1A 109.5 . .
C41 C42 H42A 109.5 . .
C41 C42 H42B 109.5 . .
H1A C42 H42A 109.5 . .
H1A C42 H42B 109.5 . .
H42A C42 H42B 109.5 . .
C41 C43 H43A 109.5 . .
C41 C43 H43B 109.5 . .
C41 C43 H43C 109.5 . .
H43A C43 H43B 109.5 . .
H43A C43 H43C 109.5 . .
H43B C43 H43C 109.5 . .
C41 C44 H44A 109.5 . .
C41 C44 H44B 109.5 . .
C41 C44 H44C 109.5 . .
H44A C44 H44B 109.5 . .
H44A C44 H44C 109.5 . .
H44B C44 H44C 109.5 . .
O43 C45 C46 109.3(5) . .
O43 C45 C47 111.0(4) . .
O43 C45 C48 104.3(5) . .
C46 C45 C48 111.3(5) . .
C47 C45 C46 110.6(6) . .
C47 C45 C48 110.2(5) . .
C45 C46 H46A 109.5 . .
C45 C46 H46B 109.5 . .
C45 C46 H46C 109.5 . .
H46A C46 H46B 109.5 . .
H46A C46 H46C 109.5 . .
H46B C46 H46C 109.5 . .
C45 C47 H47A 109.5 . .
C45 C47 H47B 109.5 . .
C45 C47 H47C 109.5 . .
H47A C47 H47B 109.5 . .
H47A C47 H47C 109.5 . .
H47B C47 H47C 109.5 . .
C45 C48 H48A 109.5 . .
C45 C48 H48B 109.5 . .
C45 C48 H48C 109.5 . .
H48A C48 H48B 109.5 . .
H48A C48 H48C 109.5 . .
H48B C48 H48C 109.5 . .
O44 C49 C50 105.4(5) . .
O44 C49 C51 111.7(4) . .
O44 C49 C52 107.4(4) . .
C50 C49 C51 110.3(5) . .
C52 C49 C50 111.6(5) . .
C52 C49 C51 110.2(5) . .
C49 C50 H50A 109.5 . .
C49 C50 H50B 109.5 . .
C49 C50 H50C 109.5 . .
H50A C50 H50B 109.5 . .
H50A C50 H50C 109.5 . .
H50B C50 H50C 109.5 . .
C49 C51 H51A 109.5 . .
C49 C51 H51B 109.5 . .
C49 C51 H51C 109.5 . .
H51A C51 H51B 109.5 . .
H51A C51 H51C 109.5 . .
H51B C51 H51C 109.5 . .
C49 C52 H52A 109.5 . .
C49 C52 H52B 109.5 . .
C49 C52 H52C 109.5 . .
H52A C52 H52B 109.5 . .
H52A C52 H52C 109.5 . .
H52B C52 H52C 109.5 . .
C62 C61 C66 120.1 . .
C62 C61 C67 114.8(8) . .
C66 C61 C67 125.1(8) . .
C61 C62 H62 120.1 . .
C61 C62 C63 119.7 . .
C63 C62 H62 120.1 . .
C62 C63 H63 119.9 . .
C62 C63 C64 120.2 . .
C64 C63 H63 119.9 . .
C63 C64 H64 120.0 . .
C65 C64 C63 120.0 . .
C65 C64 H64 120.0 . .
C64 C65 H65 120.1 . .
C64 C65 C66 119.8 . .
C66 C65 H65 120.1 . .
C61 C66 H66 119.9 . .
C65 C66 C61 120.2 . .
C65 C66 H66 119.9 . .
C61 C67 H67A 109.5 . .
C61 C67 H67B 109.5 . .
C61 C67 H67C 109.5 . .
H67A C67 H67B 109.5 . .
H67A C67 H67C 109.5 . .
H67B C67 H67C 109.5 . .

loop_
_geom_bond_atom_site_label_1
_geom_bond_atom_site_label_2
_geom_bond_distance
_geom_bond_site_symmetry_2
U1 S1 2.861(3) 3_666
U1 S1 2.796(3) .
U1 S2 2.7755(15) 3_666
U1 S2 2.898(2) .
U1 S1B 2.822(6) .
U1 S1B 2.982(6) 3_666
U1 S2B 2.911(16) 3_666
U1 S2B 2.963(15) .
U1 S3B 2.971(9) 3_666
U1 O1 2.173(3) .
U1 O21 2.177(3) .
U1 O41 2.184(3) .
K1 Si1 3.4224(17) .
K1 O1 2.789(3) .
K1 O2 2.670(3) .
K1 Si2 3.4781(17) .
K1 O21 2.916(3) .
K1 O22 2.643(4) .
K1 C22 3.476(9) .
K1 Si3 3.4796(15) .
K1 O41 2.900(3) .
K1 O42 2.661(3) .
K1 C42 3.460(6) .
S1 U1 2.861(3) 3_666
S1 S2 2.131(3) .
S2 U1 2.7755(15) 3_666
S1B U1 2.982(6) 3_666
S1B S3B 2.046(14) .
S2B U1 2.911(16) 3_666
S2B S3B 1.666(16) .
S3B U1 2.971(9) 3_666
Si1 O1 1.600(3) .
Si1 O2 1.630(4) .
Si1 O3 1.609(4) .
Si1 O4 1.608(3) .
O2 C1 1.452(6) .
O3 C5 1.435(7) .
O4 C9 1.434(6) .
C1 C2 1.522(9) .
C1 C3 1.522(9) .
C1 C4 1.491(9) .
C2 H2A 0.9800 .
C2 H2B 0.9800 .
C2 H2C 0.9800 .
C3 H1B 0.9800 .
C3 H3A 0.9800 .
C3 H3B 0.9800 .
C4 H4A 0.9800 .
C4 H4B 0.9800 .
C4 H4C 0.9800 .
C5 C6 1.517(10) .
C5 C7 1.491(8) .
C5 C8 1.474(10) .
C6 H6A 0.9800 .
C6 H6B 0.9800 .
C6 H6C 0.9800 .
C7 H7A 0.9800 .
C7 H7B 0.9800 .
C7 H7C 0.9800 .
C8 H8A 0.9800 .
C8 H8B 0.9800 .
C8 H8C 0.9800 .
C9 C10 1.520(9) .
C9 C11 1.502(7) .
C9 C12 1.486(9) .
C10 H10A 0.9800 .
C10 H10B 0.9800 .
C10 H10C 0.9800 .
C11 H11A 0.9800 .
C11 H11B 0.9800 .
C11 H11C 0.9800 .
C12 H12A 0.9800 .
C12 H12B 0.9800 .
C12 H12C 0.9800 .
Si2 O21 1.591(3) .
Si2 O22 1.640(4) .
Si2 O23 1.599(4) .
Si2 O24 1.612(4) .
O22 C21 1.434(7) .
O23 C25 1.430(8) .
O24 C29 1.441(8) .
C21 C22 1.497(10) .
C21 C23 1.428(11) .
C21 C24 1.495(11) .
C22 H22A 0.9800 .
C22 H22B 0.9800 .
C22 H22C 0.9800 .
C23 H23A 0.9800 .
C23 H23B 0.9800 .
C23 H23C 0.9800 .
C24 H24A 0.9800 .
C24 H24B 0.9800 .
C24 H24C 0.9800 .
C25 C26 1.313(13) .
C25 C27 1.518(13) .
C25 C28 1.460(12) .
C26 H26A 0.9800 .
C26 H26B 0.9800 .
C26 H26C 0.9800 .
C27 H27A 0.9800 .
C27 H27B 0.9800 .
C27 H27C 0.9800 .
C28 H28A 0.9800 .
C28 H28B 0.9800 .
C28 H28C 0.9800 .
C29 C30 1.526(10) .
C29 C31 1.487(10) .
C29 C32 1.495(9) .
C30 H30A 0.9800 .
C30 H30B 0.9800 .
C30 H30C 0.9800 .
C31 H31A 0.9800 .
C31 H31B 0.9800 .
C31 H31C 0.9800 .
C32 H32A 0.9800 .
C32 H32B 0.9800 .
C32 H32C 0.9800 .
Si3 O41 1.591(3) .
Si3 O42 1.643(3) .
Si3 O43 1.622(3) .
Si3 O44 1.615(4) .
O42 C41 1.446(6) .
O43 C45 1.437(7) .
O44 C49 1.442(6) .
C41 C42 1.512(8) .
C41 C43 1.473(8) .
C41 C44 1.510(8) .
C42 H1A 0.9800 .
C42 H42A 0.9800 .
C42 H42B 0.9800 .
C43 H43A 0.9800 .
C43 H43B 0.9800 .
C43 H43C 0.9800 .
C44 H44A 0.9800 .
C44 H44B 0.9800 .
C44 H44C 0.9800 .
C45 C46 1.508(8) .
C45 C47 1.508(8) .
C45 C48 1.530(7) .
C46 H46A 0.9800 .
C46 H46B 0.9800 .
C46 H46C 0.9800 .
C47 H47A 0.9800 .
C47 H47B 0.9800 .
C47 H47C 0.9800 .
C48 H48A 0.9800 .
C48 H48B 0.9800 .
C48 H48C 0.9800 .
C49 C50 1.513(9) .
C49 C51 1.519(8) .
C49 C52 1.505(7) .
C50 H50A 0.9800 .
C50 H50B 0.9800 .
C50 H50C 0.9800 .
C51 H51A 0.9800 .
C51 H51B 0.9800 .
C51 H51C 0.9800 .
C52 H52A 0.9800 .
C52 H52B 0.9800 .
C52 H52C 0.9800 .
C61 C62 1.3875 .
C61 C66 1.3952 .
C61 C67 1.480(8) .
C62 H62 0.9500 .
C62 C63 1.3912 .
C63 H63 0.9500 .
C63 C64 1.3941 .
C64 H64 0.9500 .
C64 C65 1.3890 .
C65 H65 0.9500 .
C65 C66 1.3903 .
C66 H66 0.9500 .
C67 H67A 0.9800 .
C67 H67B 0.9800 .
C67 H67C 0.9800 .

loop_
_geom_hbond_atom_site_label_D
_geom_hbond_atom_site_label_H
_geom_hbond_atom_site_label_A
_geom_hbond_distance_DH
_geom_hbond_distance_HA
_geom_hbond_distance_DA
_geom_hbond_angle_DHA
_geom_hbond_site_symmetry_A
C8 H8A S2B 0.98 2.67 3.582(17) 154.5 .
C8 H8A S3B 0.98 2.70 3.623(13) 156.7 .
C10 H10A S1B 0.98 2.15 3.090(11) 159.5 .
C28 H28B S2B 0.98 2.76 3.432(19) 125.9 3_666
C28 H28B S3B 0.98 2.49 3.364(18) 148.4 3_666
C51 H51C S1 0.98 2.72 3.669(6) 161.9 .
C51 H51C S1B 0.98 2.62 3.387(9) 135.2 3_666
